data_4303305
loop_
_publ_author_name
'Harry Adams'
'Matthew N. Bancroft'
'Michael J. Morris'
'Andrea E. Riddiough'

_publ_contact_author_address
;
  Department of Chemistry
  University of Sheffield
  Sheffield
  S3 7HF
  UK
;
_publ_contact_author_email m.morris@sheffield.ac.uk
_publ_contact_author_fax '0114 222 9346'
_publ_contact_author_name 'Michael J. Morris*'
_publ_contact_author_phone '0114 222 9363'
_publ_section_title
;
Sequential Construction of One, Two, or Three Dithiolene Ligands from
Alkynes and Sulfur in Dinuclear Cyclopentadienyl Molybdenum Complexes
;
_journal_name_full 'Inorganic Chemistry'
_journal_page_first 9557
_journal_page_last 9566
_journal_paper_doi 10.1021/ic901243m
_journal_volume 48
_journal_year 2009
_chemical_formula_sum 'C29 H32 Mo2 O13 S6'
_chemical_formula_weight 972.79
_chemical_name_systematic
;  
 ?  
;
_space_group_IT_number 14
_symmetry_cell_setting monoclinic
_symmetry_space_group_name_Hall '-P 2yn'
_symmetry_space_group_name_H-M 'P 1 21/n 1'
_atom_sites_solution_hydrogens geom
_atom_sites_solution_primary direct
_atom_sites_solution_secondary difmap
_audit_creation_method SHELXL-97
_cell_angle_alpha 90.00
_cell_angle_beta 97.201(2)
_cell_angle_gamma 90.00
_cell_formula_units_Z 4
_cell_length_a 13.8568(11)
_cell_length_b 12.6101(10)
_cell_length_c 21.3874(18)
_cell_measurement_reflns_used 2133
_cell_measurement_temperature 150(2)
_cell_measurement_theta_max 22.09
_cell_measurement_theta_min 2.12
_cell_volume 3707.7(5)
_computing_cell_refinement 'Bruker SMART'
_computing_data_collection 'Bruker SMART'
_computing_data_reduction 'Bruker SHELXTL'
_computing_molecular_graphics 'Bruker SHELXTL'
_computing_publication_material 'Bruker SHELXTL'
_computing_structure_refinement 'SHELXL-97 (Sheldrick, 1997)'
_computing_structure_solution 'SHELXS-97 (Sheldrick, 1990)'
_diffrn_ambient_temperature 150(2)
_diffrn_detector_area_resol_mean 100
_diffrn_measured_fraction_theta_full 0.971
_diffrn_measured_fraction_theta_max 0.971
_diffrn_measurement_device_type 'CCD area detector'
_diffrn_measurement_method 'phi and omega scans'
_diffrn_radiation_monochromator graphite
_diffrn_radiation_source 'fine-focus sealed tube'
_diffrn_radiation_type MoK\a
_diffrn_radiation_wavelength 0.71073
_diffrn_reflns_av_R_equivalents 0.0761
_diffrn_reflns_av_sigmaI/netI 0.0829
_diffrn_reflns_limit_h_max 18
_diffrn_reflns_limit_h_min -16
_diffrn_reflns_limit_k_max 16
_diffrn_reflns_limit_k_min -16
_diffrn_reflns_limit_l_max 22
_diffrn_reflns_limit_l_min -28
_diffrn_reflns_number 23078
_diffrn_reflns_theta_full 28.31
_diffrn_reflns_theta_max 28.31
_diffrn_reflns_theta_min 1.66
_diffrn_standards_decay_% 0
_diffrn_standards_number 0
_exptl_absorpt_coefficient_mu 1.075
_exptl_absorpt_correction_T_max 0.8300
_exptl_absorpt_correction_T_min 0.7247
_exptl_absorpt_correction_type multi-scan
_exptl_absorpt_process_details sadabs
_exptl_crystal_colour red
_exptl_crystal_density_diffrn 1.743
_exptl_crystal_density_method 'not measured'
_exptl_crystal_description block
_exptl_crystal_F_000 1960
_exptl_crystal_size_max 0.32
_exptl_crystal_size_mid 0.21
_exptl_crystal_size_min 0.18
_refine_diff_density_max 0.857
_refine_diff_density_min -0.850
_refine_diff_density_rms 0.184
_refine_ls_extinction_method none
_refine_ls_goodness_of_fit_ref 0.912
_refine_ls_hydrogen_treatment constr
_refine_ls_matrix_type full
_refine_ls_number_parameters 451
_refine_ls_number_reflns 8950
_refine_ls_number_restraints 0
_refine_ls_restrained_S_all 0.912
_refine_ls_R_factor_all 0.0778
_refine_ls_R_factor_gt 0.0462
_refine_ls_shift/su_max 0.000
_refine_ls_shift/su_mean 0.000
_refine_ls_structure_factor_coef Fsqd
_refine_ls_weighting_details 'calc w=1/[\s^2^(Fo^2^)+(0.0773P)^2^+0.0000P] where P=(Fo^2^+2Fc^2^)/3'
_refine_ls_weighting_scheme calc
_refine_ls_wR_factor_gt 0.1113
_refine_ls_wR_factor_ref 0.1330
_reflns_number_gt 6002
_reflns_number_total 8950
_reflns_threshold_expression >2sigma(I)
_cod_data_source_file ic901243m_si_001_5.cif
_cod_data_source_block ims34m
_cod_depositor_comments
;
The following automatic conversions were performed:
'_symmetry_cell_setting' value 'Monoclinic' changed to 'monoclinic'
according to '/home/saulius/struct/CIF-dictionaries/cif_core.dic'
dictionary named 'cif_core.dic' version 2.4.1 from 2010-06-29.

Automatic conversion script
Id: cif_fix_enum 1527 2010-12-29 10:47:43Z saulius 
;
_cod_database_code 4303305

loop_
_symmetry_equiv_pos_as_xyz
'x, y, z'
'-x+1/2, y+1/2, -z+1/2'
'-x, -y, -z'
'x-1/2, -y-1/2, z-1/2'

loop_
_atom_site_label
_atom_site_type_symbol
_atom_site_fract_x
_atom_site_fract_y
_atom_site_fract_z
_atom_site_U_iso_or_equiv
_atom_site_adp_type
_atom_site_occupancy
_atom_site_symmetry_multiplicity
_atom_site_calc_flag
_atom_site_refinement_flags
_atom_site_disorder_assembly
_atom_site_disorder_group
Mo1 Mo 0.21277(3) 0.02564(3) 0.227503(17) 0.03268(11) Uani 1 1 d . . .
Mo2 Mo 0.29887(3) -0.00587(3) 0.391043(17) 0.03244(11) Uani 1 1 d . . .
S1 S 0.11019(8) 0.17259(9) 0.24307(6) 0.0424(3) Uani 1 1 d . . .
S2 S 0.14692(8) -0.03841(8) 0.31866(5) 0.0360(2) Uani 1 1 d . . .
S3 S 0.32758(8) 0.15760(8) 0.20616(6) 0.0395(3) Uani 1 1 d . . .
S4 S 0.35244(8) -0.04999(8) 0.28726(5) 0.0362(2) Uani 1 1 d . . .
S5 S 0.42128(8) 0.12104(8) 0.39454(5) 0.0367(2) Uani 1 1 d . . .
S6 S 0.21697(8) 0.13468(9) 0.43430(6) 0.0403(3) Uani 1 1 d . . .
O1 O -0.0205(3) 0.2930(3) 0.3369(2) 0.0843(13) Uani 1 1 d . . .
O2 O -0.1289(3) 0.1943(4) 0.2760(2) 0.0752(12) Uani 1 1 d . . .
O3 O -0.0746(3) 0.0707(3) 0.39898(19) 0.0686(11) Uani 1 1 d . . .
O4 O 0.0094(3) -0.0830(3) 0.40307(18) 0.0638(10) Uani 1 1 d . . .
O5 O 0.2383(4) 0.3794(3) 0.5030(2) 0.0877(14) Uani 1 1 d . . .
O6 O 0.3039(3) 0.2603(3) 0.57148(17) 0.0663(10) Uani 1 1 d . . .
O7 O 0.5454(2) 0.2974(3) 0.43594(16) 0.0503(8) Uani 1 1 d . . .
O8 O 0.4654(3) 0.3586(3) 0.5125(2) 0.0704(11) Uani 1 1 d . . .
O9 O 0.5560(3) -0.0907(3) 0.3385(2) 0.0820(13) Uani 1 1 d . . .
O10 O 0.6234(2) 0.0434(3) 0.2923(2) 0.0757(13) Uani 1 1 d . . .
O11 O 0.5448(2) 0.2545(3) 0.2548(2) 0.0601(10) Uani 1 1 d . . .
O12 O 0.5614(3) 0.1589(4) 0.1686(2) 0.0805(13) Uani 1 1 d . . .
C1 C 0.0963(5) -0.0740(6) 0.1697(3) 0.077(2) Uani 1 1 d . . .
H1A H 0.0312 -0.0938 0.1817 0.093 Uiso 1 1 calc R . .
C2 C 0.1172(5) 0.0127(5) 0.1300(3) 0.0717(18) Uani 1 1 d . . .
H2A H 0.0699 0.0668 0.1105 0.086 Uiso 1 1 calc R . .
C3 C 0.2085(6) -0.0005(5) 0.1181(3) 0.074(2) Uani 1 1 d . . .
H3A H 0.2420 0.0460 0.0897 0.089 Uiso 1 1 calc R . .
C4 C 0.2494(5) -0.0869(6) 0.1485(3) 0.0763(19) Uani 1 1 d . . .
H4A H 0.3154 -0.1159 0.1441 0.092 Uiso 1 1 calc R . .
C5 C 0.1821(7) -0.1340(4) 0.1802(3) 0.085(2) Uani 1 1 d . . .
H5A H 0.1891 -0.2046 0.2016 0.102 Uiso 1 1 calc R . .
C6 C 0.3419(5) -0.1853(4) 0.4095(3) 0.0596(15) Uani 1 1 d . . .
H6A H 0.3584 -0.2371 0.3771 0.072 Uiso 1 1 calc R . .
C7 C 0.4078(4) -0.1162(4) 0.4448(3) 0.0574(14) Uani 1 1 d . . .
H7A H 0.4798 -0.1146 0.4441 0.069 Uiso 1 1 calc R . .
C8 C 0.3573(4) -0.0633(4) 0.4875(2) 0.0546(13) Uani 1 1 d . . .
H8A H 0.3872 -0.0177 0.5230 0.065 Uiso 1 1 calc R . .
C9 C 0.2594(4) -0.0974(4) 0.4783(2) 0.0530(13) Uani 1 1 d . . .
H9A H 0.2075 -0.0777 0.5047 0.064 Uiso 1 1 calc R . .
C10 C 0.2516(4) -0.1734(4) 0.4301(3) 0.0557(14) Uani 1 1 d . . .
H10A H 0.1915 -0.2137 0.4141 0.067 Uiso 1 1 calc R . .
C11 C 0.0353(3) 0.1344(4) 0.2977(2) 0.0417(10) Uani 1 1 d . . .
C12 C 0.0499(3) 0.0467(4) 0.3327(2) 0.0405(10) Uani 1 1 d . . .
C13 C -0.0124(4) 0.0155(4) 0.3815(2) 0.0486(12) Uani 1 1 d . . .
C14 C -0.0510(5) -0.1256(5) 0.4487(3) 0.085(2) Uani 1 1 d . . .
H14A H -0.0284 -0.1970 0.4615 0.128 Uiso 1 1 calc R . .
H14B H -0.1189 -0.1292 0.4294 0.128 Uiso 1 1 calc R . .
H14C H -0.0461 -0.0794 0.4858 0.128 Uiso 1 1 calc R . .
C15 C -0.0487(4) 0.2084(4) 0.3027(3) 0.0536(13) Uani 1 1 d . . .
C16 C -0.0975(6) 0.3684(7) 0.3451(5) 0.137(4) Uani 1 1 d . . .
H16A H -0.0704 0.4280 0.3709 0.205 Uiso 1 1 calc R . .
H16B H -0.1477 0.3333 0.3661 0.205 Uiso 1 1 calc R . .
H16C H -0.1263 0.3946 0.3038 0.205 Uiso 1 1 calc R . .
C17 C 0.2779(4) 0.2987(4) 0.5144(2) 0.0481(12) Uani 1 1 d . . .
C18 C 0.2930(6) 0.3326(6) 0.6232(3) 0.095(2) Uani 1 1 d . . .
H18A H 0.3141 0.2973 0.6634 0.142 Uiso 1 1 calc R . .
H18B H 0.2246 0.3534 0.6216 0.142 Uiso 1 1 calc R . .
H18C H 0.3329 0.3959 0.6194 0.142 Uiso 1 1 calc R . .
C19 C 0.4708(3) 0.2993(3) 0.4695(2) 0.0415(10) Uani 1 1 d . . .
C20 C 0.6208(4) 0.3752(4) 0.4527(3) 0.0632(15) Uani 1 1 d . . .
H20A H 0.6718 0.3670 0.4251 0.095 Uiso 1 1 calc R . .
H20B H 0.6488 0.3648 0.4966 0.095 Uiso 1 1 calc R . .
H20C H 0.5930 0.4466 0.4476 0.095 Uiso 1 1 calc R . .
C21 C 0.5488(4) -0.0183(4) 0.3040(3) 0.0511(12) Uani 1 1 d . . .
C22 C 0.7167(4) 0.0183(7) 0.3282(4) 0.110(3) Uani 1 1 d . . .
H22A H 0.7663 0.0672 0.3165 0.165 Uiso 1 1 calc R . .
H22B H 0.7350 -0.0546 0.3191 0.165 Uiso 1 1 calc R . .
H22C H 0.7117 0.0254 0.3734 0.165 Uiso 1 1 calc R . .
C23 C 0.5232(3) 0.1753(4) 0.2147(3) 0.0487(12) Uani 1 1 d . . .
C24 C 0.6271(4) 0.3198(5) 0.2440(4) 0.081(2) Uani 1 1 d . . .
H24A H 0.6366 0.3754 0.2762 0.122 Uiso 1 1 calc R . .
H24B H 0.6147 0.3524 0.2022 0.122 Uiso 1 1 calc R . .
H24C H 0.6857 0.2757 0.2463 0.122 Uiso 1 1 calc R . .
C25 C 0.4559(3) 0.0233(4) 0.2708(2) 0.0416(11) Uani 1 1 d . . .
C26 C 0.4420(3) 0.1088(3) 0.2342(2) 0.0398(10) Uani 1 1 d . . .
C27 C 0.3067(3) 0.2206(3) 0.4666(2) 0.0394(10) Uani 1 1 d . . .
C28 C 0.3962(3) 0.2171(3) 0.4478(2) 0.0358(9) Uani 1 1 d . . .
C1A C 0.0977(5) 0.6170(6) 0.4869(4) 0.090(2) Uani 1 1 d . . .
H1A1 H 0.0643 0.6705 0.5078 0.108 Uiso 1 1 d R . .
H1A2 H 0.1217 0.6473 0.4506 0.108 Uiso 1 1 d R . .
H1A3 H 0.1513 0.5901 0.5153 0.108 Uiso 1 1 d R . .
O1A O 0.0265(7) 0.5427(6) 0.4705(4) 0.188(4) Uani 1 1 d . . .
H1A4 H -0.0255 0.5674 0.4544 0.225 Uiso 1 1 d R . .

loop_
_atom_site_aniso_label
_atom_site_aniso_U_11
_atom_site_aniso_U_22
_atom_site_aniso_U_33
_atom_site_aniso_U_23
_atom_site_aniso_U_13
_atom_site_aniso_U_12
Mo1 0.0397(2) 0.03023(19) 0.0266(2) 0.00071(13) -0.00146(15) -0.00627(14)
Mo2 0.0369(2) 0.03052(19) 0.0282(2) 0.00189(14) -0.00257(15) -0.00225(13)
S1 0.0423(6) 0.0378(6) 0.0475(7) 0.0095(5) 0.0067(5) -0.0003(4)
S2 0.0397(6) 0.0365(5) 0.0305(6) 0.0035(4) -0.0006(5) -0.0072(4)
S3 0.0403(6) 0.0336(5) 0.0441(7) 0.0053(5) 0.0037(5) -0.0039(4)
S4 0.0438(6) 0.0305(5) 0.0335(6) -0.0005(4) 0.0010(5) 0.0013(4)
S5 0.0368(6) 0.0344(5) 0.0379(6) -0.0036(4) 0.0008(5) -0.0025(4)
S6 0.0380(6) 0.0437(6) 0.0391(7) -0.0023(5) 0.0044(5) -0.0017(4)
O1 0.079(3) 0.067(3) 0.109(4) -0.021(3) 0.018(3) 0.011(2)
O2 0.043(2) 0.106(3) 0.075(3) 0.020(2) 0.001(2) 0.012(2)
O3 0.059(2) 0.085(3) 0.065(3) 0.012(2) 0.021(2) 0.011(2)
O4 0.068(2) 0.064(2) 0.065(3) 0.0160(19) 0.030(2) -0.0084(18)
O5 0.130(4) 0.076(3) 0.059(3) -0.005(2) 0.020(3) 0.049(3)
O6 0.101(3) 0.067(2) 0.032(2) -0.0019(17) 0.011(2) -0.012(2)
O7 0.0471(19) 0.0519(19) 0.050(2) -0.0061(16) 0.0003(17) -0.0124(15)
O8 0.084(3) 0.059(2) 0.070(3) -0.030(2) 0.018(2) -0.027(2)
O9 0.060(2) 0.082(3) 0.101(4) 0.040(3) 0.003(2) 0.019(2)
O10 0.038(2) 0.085(3) 0.102(4) 0.024(2) 0.002(2) 0.0082(19)
O11 0.0442(19) 0.055(2) 0.084(3) -0.0091(19) 0.0178(19) -0.0116(15)
O12 0.075(3) 0.106(3) 0.066(3) -0.004(2) 0.035(2) -0.026(2)
C1 0.073(4) 0.121(5) 0.037(3) -0.025(3) 0.003(3) -0.060(4)
C2 0.086(5) 0.082(4) 0.039(3) -0.012(3) -0.025(3) 0.014(3)
C3 0.104(6) 0.088(5) 0.030(3) -0.009(3) 0.007(3) -0.043(4)
C4 0.092(5) 0.091(5) 0.042(4) -0.026(3) -0.004(3) 0.021(4)
C5 0.163(7) 0.034(3) 0.046(4) -0.003(2) -0.029(4) -0.016(4)
C6 0.104(5) 0.029(2) 0.045(3) 0.009(2) 0.005(3) 0.010(3)
C7 0.050(3) 0.058(3) 0.062(4) 0.026(3) 0.001(3) 0.009(2)
C8 0.080(4) 0.044(3) 0.035(3) 0.007(2) -0.013(3) -0.008(3)
C9 0.067(3) 0.052(3) 0.041(3) 0.014(2) 0.010(3) 0.000(2)
C10 0.074(4) 0.040(3) 0.048(3) 0.017(2) -0.011(3) -0.010(2)
C11 0.037(2) 0.047(3) 0.041(3) 0.000(2) 0.004(2) -0.0064(18)
C12 0.031(2) 0.049(3) 0.040(3) 0.001(2) 0.000(2) -0.0076(18)
C13 0.037(3) 0.073(3) 0.035(3) 0.005(2) 0.001(2) -0.011(2)
C14 0.091(5) 0.096(5) 0.075(5) 0.026(4) 0.031(4) -0.030(4)
C15 0.043(3) 0.063(3) 0.055(3) 0.016(3) 0.008(3) 0.006(2)
C16 0.133(7) 0.111(7) 0.177(10) -0.027(6) 0.060(7) 0.055(6)
C17 0.059(3) 0.050(3) 0.036(3) -0.004(2) 0.009(2) -0.001(2)
C18 0.146(7) 0.102(5) 0.041(4) -0.025(3) 0.032(4) -0.030(5)
C19 0.049(3) 0.034(2) 0.039(3) 0.0004(19) -0.002(2) -0.0050(19)
C20 0.054(3) 0.065(3) 0.068(4) 0.004(3) -0.004(3) -0.026(3)
C21 0.039(3) 0.061(3) 0.054(3) -0.003(3) 0.009(2) 0.010(2)
C22 0.029(3) 0.176(8) 0.124(7) 0.030(6) -0.001(4) 0.014(4)
C23 0.040(3) 0.053(3) 0.053(3) 0.003(2) 0.009(2) -0.002(2)
C24 0.052(3) 0.065(4) 0.127(6) 0.003(4) 0.015(4) -0.019(3)
C25 0.035(2) 0.046(3) 0.043(3) -0.005(2) 0.006(2) 0.0031(18)
C26 0.039(2) 0.042(2) 0.040(3) -0.0049(19) 0.009(2) -0.0036(18)
C27 0.054(3) 0.033(2) 0.029(2) 0.0004(17) -0.002(2) 0.0015(18)
C28 0.042(2) 0.033(2) 0.030(2) 0.0000(17) -0.0030(19) -0.0017(17)
C1A 0.056(4) 0.131(6) 0.088(5) 0.050(5) 0.034(4) 0.034(4)
O1A 0.253(10) 0.121(6) 0.171(8) 0.062(5) -0.044(7) -0.031(6)

loop_
_atom_type_symbol
_atom_type_description
_atom_type_scat_dispersion_real
_atom_type_scat_dispersion_imag
_atom_type_scat_source
C C 0.0033 0.0016 'International Tables Vol C Tables 4.2.6.8 and 6.1.1.4'
H H 0.0000 0.0000 'International Tables Vol C Tables 4.2.6.8 and 6.1.1.4'
O O 0.0106 0.0060 'International Tables Vol C Tables 4.2.6.8 and 6.1.1.4'
S S 0.1246 0.1234 'International Tables Vol C Tables 4.2.6.8 and 6.1.1.4'
Mo Mo -1.6832 0.6857 'International Tables Vol C Tables 4.2.6.8 and 6.1.1.4'

loop_
_geom_angle_atom_site_label_1
_geom_angle_atom_site_label_2
_geom_angle_atom_site_label_3
_geom_angle
_geom_angle_site_symmetry_1
_geom_angle_site_symmetry_3
_geom_angle_publ_flag
C5 Mo1 C1 35.9(2) . . ?
C5 Mo1 C4 34.4(2) . . ?
C1 Mo1 C4 58.1(2) . . ?
C5 Mo1 C2 59.1(2) . . ?
C1 Mo1 C2 36.2(2) . . ?
C4 Mo1 C2 57.0(2) . . ?
C5 Mo1 C3 56.9(2) . . ?
C1 Mo1 C3 57.1(2) . . ?
C4 Mo1 C3 33.7(2) . . ?
C2 Mo1 C3 33.0(2) . . ?
C5 Mo1 S4 88.74(19) . . ?
C1 Mo1 S4 122.8(2) . . ?
C4 Mo1 S4 84.74(17) . . ?
C2 Mo1 S4 141.67(16) . . ?
C3 Mo1 S4 113.2(2) . . ?
C5 Mo1 S1 132.1(2) . . ?
C1 Mo1 S1 96.3(2) . . ?
C4 Mo1 S1 140.24(17) . . ?
C2 Mo1 S1 84.12(16) . . ?
C3 Mo1 S1 107.8(2) . . ?
S4 Mo1 S1 134.04(4) . . ?
C5 Mo1 S3 128.7(2) . . ?
C1 Mo1 S3 136.33(16) . . ?
C4 Mo1 S3 94.3(2) . . ?
C2 Mo1 S3 101.24(19) . . ?
C3 Mo1 S3 80.90(15) . . ?
S4 Mo1 S3 82.26(4) . . ?
S1 Mo1 S3 84.72(4) . . ?
C5 Mo1 S2 89.7(2) . . ?
C1 Mo1 S2 86.55(15) . . ?
C4 Mo1 S2 122.0(2) . . ?
C2 Mo1 S2 118.3(2) . . ?
C3 Mo1 S2 142.83(14) . . ?
S4 Mo1 S2 78.16(4) . . ?
S1 Mo1 S2 81.59(4) . . ?
S3 Mo1 S2 136.26(4) . . ?
C8 Mo2 C7 36.0(2) . . ?
C8 Mo2 C9 36.08(18) . . ?
C7 Mo2 C9 59.6(2) . . ?
C8 Mo2 S5 90.85(14) . . ?
C7 Mo2 S5 88.24(14) . . ?
C9 Mo2 S5 124.16(14) . . ?
C8 Mo2 S6 91.01(15) . . ?
C7 Mo2 S6 126.00(16) . . ?
C9 Mo2 S6 83.37(14) . . ?
S5 Mo2 S6 81.66(4) . . ?
C8 Mo2 C6 58.79(19) . . ?
C7 Mo2 C6 35.49(19) . . ?
C9 Mo2 C6 57.86(19) . . ?
S5 Mo2 C6 119.10(16) . . ?
S6 Mo2 C6 141.22(15) . . ?
C8 Mo2 C10 58.42(17) . . ?
C7 Mo2 C10 58.20(18) . . ?
C9 Mo2 C10 34.59(18) . . ?
S5 Mo2 C10 145.73(13) . . ?
S6 Mo2 C10 111.16(15) . . ?
C6 Mo2 C10 33.87(18) . . ?
C8 Mo2 S2 134.45(14) . . ?
C7 Mo2 S2 132.46(15) . . ?
C9 Mo2 S2 98.76(14) . . ?
S5 Mo2 S2 133.69(4) . . ?
S6 Mo2 S2 87.51(4) . . ?
C6 Mo2 S2 97.02(15) . . ?
C10 Mo2 S2 79.87(13) . . ?
C8 Mo2 S4 129.43(15) . . ?
C7 Mo2 S4 93.51(16) . . ?
C9 Mo2 S4 137.17(14) . . ?
S5 Mo2 S4 83.38(4) . . ?
S6 Mo2 S4 136.92(4) . . ?
C6 Mo2 S4 80.65(14) . . ?
C10 Mo2 S4 103.82(15) . . ?
S2 Mo2 S4 74.45(4) . . ?
C11 S1 Mo1 107.31(16) . . ?
C12 S2 Mo1 107.94(16) . . ?
C12 S2 Mo2 113.26(15) . . ?
Mo1 S2 Mo2 94.12(4) . . ?
C26 S3 Mo1 106.79(15) . . ?
C25 S4 Mo1 107.87(16) . . ?
C25 S4 Mo2 113.48(16) . . ?
Mo1 S4 Mo2 94.35(4) . . ?
C28 S5 Mo2 107.30(15) . . ?
C27 S6 Mo2 105.71(16) . . ?
C15 O1 C16 114.9(6) . . ?
C13 O4 C14 116.4(4) . . ?
C17 O6 C18 115.5(5) . . ?
C19 O7 C20 116.2(4) . . ?
C21 O10 C22 115.4(5) . . ?
C23 O11 C24 116.3(4) . . ?
C5 C1 C2 106.0(6) . . ?
C5 C1 Mo1 71.5(3) . . ?
C2 C1 Mo1 73.7(3) . . ?
C3 C2 C1 106.5(6) . . ?
C3 C2 Mo1 74.5(4) . . ?
C1 C2 Mo1 70.0(3) . . ?
C2 C3 C4 111.0(6) . . ?
C2 C3 Mo1 72.5(4) . . ?
C4 C3 Mo1 71.3(3) . . ?
C3 C4 C5 108.6(6) . . ?
C3 C4 Mo1 75.0(4) . . ?
C5 C4 Mo1 71.1(3) . . ?
C4 C5 C1 107.8(5) . . ?
C4 C5 Mo1 74.5(3) . . ?
C1 C5 Mo1 72.6(3) . . ?
C10 C6 C7 108.2(5) . . ?
C10 C6 Mo2 74.3(3) . . ?
C7 C6 Mo2 68.3(3) . . ?
C8 C7 C6 107.6(5) . . ?
C8 C7 Mo2 71.3(3) . . ?
C6 C7 Mo2 76.2(3) . . ?
C7 C8 C9 108.4(5) . . ?
C7 C8 Mo2 72.7(3) . . ?
C9 C8 Mo2 74.9(3) . . ?
C10 C9 C8 107.1(5) . . ?
C10 C9 Mo2 75.6(3) . . ?
C8 C9 Mo2 69.0(3) . . ?
C6 C10 C9 108.6(5) . . ?
C6 C10 Mo2 71.8(3) . . ?
C9 C10 Mo2 69.8(3) . . ?
C12 C11 C15 122.4(4) . . ?
C12 C11 S1 123.3(4) . . ?
C15 C11 S1 114.3(3) . . ?
C11 C12 C13 123.5(4) . . ?
C11 C12 S2 118.0(4) . . ?
C13 C12 S2 118.5(4) . . ?
O3 C13 O4 124.5(5) . . ?
O3 C13 C12 124.4(5) . . ?
O4 C13 C12 111.1(4) . . ?
O2 C15 O1 125.2(5) . . ?
O2 C15 C11 123.6(5) . . ?
O1 C15 C11 111.1(4) . . ?
O5 C17 O6 125.4(5) . . ?
O5 C17 C27 125.9(5) . . ?
O6 C17 C27 108.8(4) . . ?
O8 C19 O7 123.6(4) . . ?
O8 C19 C28 124.4(5) . . ?
O7 C19 C28 112.0(4) . . ?
O9 C21 O10 124.3(5) . . ?
O9 C21 C25 125.3(5) . . ?
O10 C21 C25 110.3(4) . . ?
O12 C23 O11 125.2(5) . . ?
O12 C23 C26 123.9(5) . . ?
O11 C23 C26 110.9(4) . . ?
C26 C25 C21 128.3(4) . . ?
C26 C25 S4 118.5(3) . . ?
C21 C25 S4 113.2(4) . . ?
C25 C26 C23 123.8(4) . . ?
C25 C26 S3 123.3(3) . . ?
C23 C26 S3 112.9(3) . . ?
C28 C27 C17 123.6(4) . . ?
C28 C27 S6 120.2(3) . . ?
C17 C27 S6 116.3(3) . . ?
C27 C28 C19 120.6(4) . . ?
C27 C28 S5 119.1(3) . . ?
C19 C28 S5 120.1(3) . . ?

loop_
_geom_bond_atom_site_label_1
_geom_bond_atom_site_label_2
_geom_bond_distance
_geom_bond_site_symmetry_2
_geom_bond_publ_flag
Mo1 C5 2.269(5) . ?
Mo1 C1 2.284(5) . ?
Mo1 C4 2.311(6) . ?
Mo1 C2 2.332(5) . ?
Mo1 C3 2.356(6) . ?
Mo1 S4 2.3808(11) . ?
Mo1 S1 2.3840(12) . ?
Mo1 S3 2.3856(11) . ?
Mo1 S2 2.3942(12) . ?
Mo2 C8 2.240(5) . ?
Mo2 C7 2.258(5) . ?
Mo2 C9 2.317(5) . ?
Mo2 S5 2.3264(11) . ?
Mo2 S6 2.3555(12) . ?
Mo2 C6 2.360(4) . ?
Mo2 C10 2.392(5) . ?
Mo2 S2 2.4861(11) . ?
Mo2 S4 2.4900(12) . ?
S1 C11 1.726(5) . ?
S2 C12 1.776(5) . ?
S3 C26 1.736(5) . ?
S4 C25 1.778(5) . ?
S5 C28 1.728(4) . ?
S6 C27 1.727(4) . ?
O1 C15 1.325(7) . ?
O1 C16 1.457(7) . ?
O2 C15 1.197(6) . ?
O3 C13 1.203(6) . ?
O4 C13 1.345(6) . ?
O4 C14 1.466(6) . ?
O5 C17 1.166(6) . ?
O6 C17 1.322(6) . ?
O6 C18 1.455(7) . ?
O7 C19 1.330(6) . ?
O7 C20 1.446(5) . ?
O8 C19 1.194(6) . ?
O9 C21 1.170(6) . ?
O10 C21 1.342(6) . ?
O10 C22 1.454(7) . ?
O11 C23 1.326(6) . ?
O11 C24 1.448(6) . ?
O12 C23 1.195(6) . ?
C1 C5 1.404(9) . ?
C1 C2 1.437(9) . ?
C2 C3 1.332(9) . ?
C3 C4 1.355(9) . ?
C4 C5 1.357(9) . ?
C6 C10 1.385(8) . ?
C6 C7 1.411(8) . ?
C7 C8 1.389(8) . ?
C8 C9 1.413(7) . ?
C9 C10 1.402(7) . ?
C11 C12 1.337(6) . ?
C11 C15 1.506(6) . ?
C12 C13 1.489(7) . ?
C17 C27 1.509(6) . ?
C19 C28 1.495(6) . ?
C21 C25 1.486(7) . ?
C23 C26 1.503(6) . ?
C25 C26 1.332(6) . ?
C27 C28 1.351(6) . ?
C1A O1A 1.374(9) . ?

loop_
_geom_torsion_atom_site_label_1
_geom_torsion_atom_site_label_2
_geom_torsion_atom_site_label_3
_geom_torsion_atom_site_label_4
_geom_torsion
_geom_torsion_site_symmetry_1
_geom_torsion_site_symmetry_2
_geom_torsion_site_symmetry_3
_geom_torsion_site_symmetry_4
_geom_torsion_publ_flag
C5 Mo1 S1 C11 70.2(3) . . . . ?
C1 Mo1 S1 C11 73.9(2) . . . . ?
C4 Mo1 S1 C11 119.5(4) . . . . ?
C2 Mo1 S1 C11 108.1(3) . . . . ?
C3 Mo1 S1 C11 131.3(2) . . . . ?
S4 Mo1 S1 C11 -76.11(17) . . . . ?
S3 Mo1 S1 C11 -150.00(17) . . . . ?
S2 Mo1 S1 C11 -11.66(16) . . . . ?
C5 Mo1 S2 C12 -122.4(3) . . . . ?
C1 Mo1 S2 C12 -86.6(3) . . . . ?
C4 Mo1 S2 C12 -135.2(2) . . . . ?
C2 Mo1 S2 C12 -68.4(2) . . . . ?
C3 Mo1 S2 C12 -98.2(4) . . . . ?
S4 Mo1 S2 C12 148.78(15) . . . . ?
S1 Mo1 S2 C12 10.28(15) . . . . ?
S3 Mo1 S2 C12 83.49(16) . . . . ?
C5 Mo1 S2 Mo2 121.5(2) . . . . ?
C1 Mo1 S2 Mo2 157.3(2) . . . . ?
C4 Mo1 S2 Mo2 108.8(2) . . . . ?
C2 Mo1 S2 Mo2 175.57(17) . . . . ?
C3 Mo1 S2 Mo2 145.7(3) . . . . ?
S4 Mo1 S2 Mo2 32.71(4) . . . . ?
S1 Mo1 S2 Mo2 -105.79(4) . . . . ?
S3 Mo1 S2 Mo2 -32.59(7) . . . . ?
C8 Mo2 S2 C12 86.2(3) . . . . ?
C7 Mo2 S2 C12 136.5(3) . . . . ?
C9 Mo2 S2 C12 80.1(2) . . . . ?
S5 Mo2 S2 C12 -78.75(17) . . . . ?
S6 Mo2 S2 C12 -2.77(17) . . . . ?
C6 Mo2 S2 C12 138.6(2) . . . . ?
C10 Mo2 S2 C12 109.2(2) . . . . ?
S4 Mo2 S2 C12 -143.20(17) . . . . ?
C8 Mo2 S2 Mo1 -162.2(2) . . . . ?
C7 Mo2 S2 Mo1 -112.0(2) . . . . ?
C9 Mo2 S2 Mo1 -168.33(14) . . . . ?
S5 Mo2 S2 Mo1 32.79(7) . . . . ?
S6 Mo2 S2 Mo1 108.78(4) . . . . ?
C6 Mo2 S2 Mo1 -109.88(15) . . . . ?
C10 Mo2 S2 Mo1 -139.22(15) . . . . ?
S4 Mo2 S2 Mo1 -31.66(4) . . . . ?
C5 Mo1 S3 C26 -72.1(3) . . . . ?
C1 Mo1 S3 C26 -120.6(3) . . . . ?
C4 Mo1 S3 C26 -74.1(2) . . . . ?
C2 Mo1 S3 C26 -131.3(2) . . . . ?
C3 Mo1 S3 C26 -105.2(3) . . . . ?
S4 Mo1 S3 C26 9.97(16) . . . . ?
S1 Mo1 S3 C26 145.78(17) . . . . ?
S2 Mo1 S3 C26 73.78(17) . . . . ?
C5 Mo1 S4 C25 121.0(3) . . . . ?
C1 Mo1 S4 C25 133.0(2) . . . . ?
C4 Mo1 S4 C25 86.7(3) . . . . ?
C2 Mo1 S4 C25 90.0(3) . . . . ?
C3 Mo1 S4 C25 68.2(2) . . . . ?
S1 Mo1 S4 C25 -83.29(17) . . . . ?
S3 Mo1 S4 C25 -8.39(16) . . . . ?
S2 Mo1 S4 C25 -149.05(16) . . . . ?
C5 Mo1 S4 Mo2 -122.6(2) . . . . ?
C1 Mo1 S4 Mo2 -110.63(18) . . . . ?
C4 Mo1 S4 Mo2 -156.9(2) . . . . ?
C2 Mo1 S4 Mo2 -153.6(3) . . . . ?
C3 Mo1 S4 Mo2 -175.41(15) . . . . ?
S1 Mo1 S4 Mo2 33.10(6) . . . . ?
S3 Mo1 S4 Mo2 108.00(4) . . . . ?
S2 Mo1 S4 Mo2 -32.66(4) . . . . ?
C8 Mo2 S4 C25 -81.1(2) . . . . ?
C7 Mo2 S4 C25 -83.3(2) . . . . ?
C9 Mo2 S4 C25 -130.4(3) . . . . ?
S5 Mo2 S4 C25 4.55(17) . . . . ?
S6 Mo2 S4 C25 74.81(17) . . . . ?
C6 Mo2 S4 C25 -116.5(2) . . . . ?
C10 Mo2 S4 C25 -141.4(2) . . . . ?
S2 Mo2 S4 C25 143.50(17) . . . . ?
C8 Mo2 S4 Mo1 167.29(17) . . . . ?
C7 Mo2 S4 Mo1 165.10(14) . . . . ?
C9 Mo2 S4 Mo1 118.0(2) . . . . ?
S5 Mo2 S4 Mo1 -107.08(4) . . . . ?
S6 Mo2 S4 Mo1 -36.82(7) . . . . ?
C6 Mo2 S4 Mo1 131.91(16) . . . . ?
C10 Mo2 S4 Mo1 107.01(14) . . . . ?
S2 Mo2 S4 Mo1 31.87(3) . . . . ?
C8 Mo2 S5 C28 -71.3(2) . . . . ?
C7 Mo2 S5 C28 -107.2(2) . . . . ?
C9 Mo2 S5 C28 -56.5(2) . . . . ?
S6 Mo2 S5 C28 19.59(15) . . . . ?
C6 Mo2 S5 C28 -125.5(2) . . . . ?
C10 Mo2 S5 C28 -96.1(3) . . . . ?
S2 Mo2 S5 C28 98.01(16) . . . . ?
S4 Mo2 S5 C28 159.06(15) . . . . ?
C8 Mo2 S6 C27 70.0(2) . . . . ?
C7 Mo2 S6 C27 60.9(2) . . . . ?
C9 Mo2 S6 C27 105.3(2) . . . . ?
S5 Mo2 S6 C27 -20.74(16) . . . . ?
C6 Mo2 S6 C27 106.3(3) . . . . ?
C10 Mo2 S6 C27 126.3(2) . . . . ?
S2 Mo2 S6 C27 -155.58(16) . . . . ?
S4 Mo2 S6 C27 -91.64(16) . . . . ?
C4 Mo1 C1 C5 37.2(4) . . . . ?
C2 Mo1 C1 C5 113.6(6) . . . . ?
C3 Mo1 C1 C5 77.4(4) . . . . ?
S4 Mo1 C1 C5 -20.7(5) . . . . ?
S1 Mo1 C1 C5 -175.4(4) . . . . ?
S3 Mo1 C1 C5 95.7(5) . . . . ?
S2 Mo1 C1 C5 -94.2(4) . . . . ?
C5 Mo1 C1 C2 -113.6(6) . . . . ?
C4 Mo1 C1 C2 -76.4(4) . . . . ?
C3 Mo1 C1 C2 -36.2(4) . . . . ?
S4 Mo1 C1 C2 -134.3(4) . . . . ?
S1 Mo1 C1 C2 71.0(4) . . . . ?
S3 Mo1 C1 C2 -18.0(6) . . . . ?
S2 Mo1 C1 C2 152.1(4) . . . . ?
C5 C1 C2 C3 1.5(6) . . . . ?
Mo1 C1 C2 C3 66.2(4) . . . . ?
C5 C1 C2 Mo1 -64.6(4) . . . . ?
C5 Mo1 C2 C3 -75.7(4) . . . . ?
C1 Mo1 C2 C3 -114.5(6) . . . . ?
C4 Mo1 C2 C3 -34.9(4) . . . . ?
S4 Mo1 C2 C3 -38.7(6) . . . . ?
S1 Mo1 C2 C3 136.4(4) . . . . ?
S3 Mo1 C2 C3 53.0(4) . . . . ?
S2 Mo1 C2 C3 -146.4(4) . . . . ?
C5 Mo1 C2 C1 38.8(4) . . . . ?
C4 Mo1 C2 C1 79.6(5) . . . . ?
C3 Mo1 C2 C1 114.5(6) . . . . ?
S4 Mo1 C2 C1 75.7(6) . . . . ?
S1 Mo1 C2 C1 -109.1(4) . . . . ?
S3 Mo1 C2 C1 167.5(4) . . . . ?
S2 Mo1 C2 C1 -32.0(5) . . . . ?
C1 C2 C3 C4 -1.9(7) . . . . ?
Mo1 C2 C3 C4 61.2(4) . . . . ?
C1 C2 C3 Mo1 -63.2(4) . . . . ?
C5 Mo1 C3 C2 83.0(4) . . . . ?
C1 Mo1 C3 C2 39.8(4) . . . . ?
C4 Mo1 C3 C2 120.3(6) . . . . ?
S4 Mo1 C3 C2 155.0(4) . . . . ?
S1 Mo1 C3 C2 -46.1(4) . . . . ?
S3 Mo1 C3 C2 -127.5(4) . . . . ?
S2 Mo1 C3 C2 53.7(6) . . . . ?
C5 Mo1 C3 C4 -37.3(4) . . . . ?
C1 Mo1 C3 C4 -80.4(5) . . . . ?
C2 Mo1 C3 C4 -120.3(6) . . . . ?
S4 Mo1 C3 C4 34.7(5) . . . . ?
S1 Mo1 C3 C4 -166.4(4) . . . . ?
S3 Mo1 C3 C4 112.2(5) . . . . ?
S2 Mo1 C3 C4 -66.6(6) . . . . ?
C2 C3 C4 C5 1.6(7) . . . . ?
Mo1 C3 C4 C5 63.5(4) . . . . ?
C2 C3 C4 Mo1 -61.9(5) . . . . ?
C5 Mo1 C4 C3 116.3(6) . . . . ?
C1 Mo1 C4 C3 77.4(4) . . . . ?
C2 Mo1 C4 C3 34.1(4) . . . . ?
S4 Mo1 C4 C3 -148.3(4) . . . . ?
S1 Mo1 C4 C3 20.5(6) . . . . ?
S3 Mo1 C4 C3 -66.5(4) . . . . ?
S2 Mo1 C4 C3 139.2(4) . . . . ?
C1 Mo1 C4 C5 -38.9(4) . . . . ?
C2 Mo1 C4 C5 -82.1(4) . . . . ?
C3 Mo1 C4 C5 -116.3(6) . . . . ?
S4 Mo1 C4 C5 95.5(4) . . . . ?
S1 Mo1 C4 C5 -95.8(5) . . . . ?
S3 Mo1 C4 C5 177.3(4) . . . . ?
S2 Mo1 C4 C5 22.9(5) . . . . ?
C3 C4 C5 C1 -0.6(7) . . . . ?
Mo1 C4 C5 C1 65.5(4) . . . . ?
C3 C4 C5 Mo1 -66.1(4) . . . . ?
C2 C1 C5 C4 -0.6(6) . . . . ?
Mo1 C1 C5 C4 -66.8(4) . . . . ?
C2 C1 C5 Mo1 66.2(4) . . . . ?
C1 Mo1 C5 C4 114.8(5) . . . . ?
C2 Mo1 C5 C4 75.6(4) . . . . ?
C3 Mo1 C5 C4 36.5(4) . . . . ?
S4 Mo1 C5 C4 -82.5(4) . . . . ?
S1 Mo1 C5 C4 121.0(4) . . . . ?
S3 Mo1 C5 C4 -3.5(5) . . . . ?
S2 Mo1 C5 C4 -160.7(4) . . . . ?
C4 Mo1 C5 C1 -114.8(5) . . . . ?
C2 Mo1 C5 C1 -39.2(4) . . . . ?
C3 Mo1 C5 C1 -78.2(4) . . . . ?
S4 Mo1 C5 C1 162.7(4) . . . . ?
S1 Mo1 C5 C1 6.2(5) . . . . ?
S3 Mo1 C5 C1 -118.2(4) . . . . ?
S2 Mo1 C5 C1 84.6(4) . . . . ?
C8 Mo2 C6 C10 78.7(3) . . . . ?
C7 Mo2 C6 C10 117.4(5) . . . . ?
C9 Mo2 C6 C10 36.0(3) . . . . ?
S5 Mo2 C6 C10 150.2(3) . . . . ?
S6 Mo2 C6 C10 34.9(4) . . . . ?
S2 Mo2 C6 C10 -59.9(3) . . . . ?
S4 Mo2 C6 C10 -132.8(3) . . . . ?
C8 Mo2 C6 C7 -38.7(3) . . . . ?
C9 Mo2 C6 C7 -81.4(4) . . . . ?
S5 Mo2 C6 C7 32.8(4) . . . . ?
S6 Mo2 C6 C7 -82.6(4) . . . . ?
C10 Mo2 C6 C7 -117.4(5) . . . . ?
S2 Mo2 C6 C7 -177.4(3) . . . . ?
S4 Mo2 C6 C7 109.7(3) . . . . ?
C10 C6 C7 C8 0.8(5) . . . . ?
Mo2 C6 C7 C8 64.9(3) . . . . ?
C10 C6 C7 Mo2 -64.1(3) . . . . ?
C9 Mo2 C7 C8 -38.2(3) . . . . ?
S5 Mo2 C7 C8 93.9(3) . . . . ?
S6 Mo2 C7 C8 15.5(4) . . . . ?
C6 Mo2 C7 C8 -114.4(5) . . . . ?
C10 Mo2 C7 C8 -78.8(3) . . . . ?
S2 Mo2 C7 C8 -110.8(3) . . . . ?
S4 Mo2 C7 C8 177.1(3) . . . . ?
C8 Mo2 C7 C6 114.4(5) . . . . ?
C9 Mo2 C7 C6 76.2(4) . . . . ?
S5 Mo2 C7 C6 -151.8(3) . . . . ?
S6 Mo2 C7 C6 129.9(3) . . . . ?
C10 Mo2 C7 C6 35.6(3) . . . . ?
S2 Mo2 C7 C6 3.6(4) . . . . ?
S4 Mo2 C7 C6 -68.5(3) . . . . ?
C6 C7 C8 C9 -1.2(5) . . . . ?
Mo2 C7 C8 C9 67.0(3) . . . . ?
C6 C7 C8 Mo2 -68.2(3) . . . . ?
C9 Mo2 C8 C7 115.2(5) . . . . ?
S5 Mo2 C8 C7 -85.8(3) . . . . ?
S6 Mo2 C8 C7 -167.5(3) . . . . ?
C6 Mo2 C8 C7 38.2(3) . . . . ?
C10 Mo2 C8 C7 78.1(3) . . . . ?
S2 Mo2 C8 C7 105.0(3) . . . . ?
S4 Mo2 C8 C7 -3.7(4) . . . . ?
C7 Mo2 C8 C9 -115.2(5) . . . . ?
S5 Mo2 C8 C9 158.9(3) . . . . ?
S6 Mo2 C8 C9 77.3(3) . . . . ?
C6 Mo2 C8 C9 -77.0(3) . . . . ?
C10 Mo2 C8 C9 -37.1(3) . . . . ?
S2 Mo2 C8 C9 -10.2(4) . . . . ?
S4 Mo2 C8 C9 -118.9(3) . . . . ?
C7 C8 C9 C10 1.1(5) . . . . ?
Mo2 C8 C9 C10 66.7(3) . . . . ?
C7 C8 C9 Mo2 -65.5(3) . . . . ?
C8 Mo2 C9 C10 -115.1(5) . . . . ?
C7 Mo2 C9 C10 -77.0(4) . . . . ?
S5 Mo2 C9 C10 -140.8(3) . . . . ?
S6 Mo2 C9 C10 144.0(3) . . . . ?
C6 Mo2 C9 C10 -35.3(3) . . . . ?
S2 Mo2 C9 C10 57.5(3) . . . . ?
S4 Mo2 C9 C10 -19.0(4) . . . . ?
C7 Mo2 C9 C8 38.1(3) . . . . ?
S5 Mo2 C9 C8 -25.7(4) . . . . ?
S6 Mo2 C9 C8 -100.9(3) . . . . ?
C6 Mo2 C9 C8 79.8(3) . . . . ?
C10 Mo2 C9 C8 115.1(5) . . . . ?
S2 Mo2 C9 C8 172.6(3) . . . . ?
S4 Mo2 C9 C8 96.1(3) . . . . ?
C7 C6 C10 C9 -0.1(5) . . . . ?
Mo2 C6 C10 C9 -60.3(3) . . . . ?
C7 C6 C10 Mo2 60.2(3) . . . . ?
C8 C9 C10 C6 -0.6(5) . . . . ?
Mo2 C9 C10 C6 61.6(3) . . . . ?
C8 C9 C10 Mo2 -62.2(3) . . . . ?
C8 Mo2 C10 C6 -79.9(4) . . . . ?
C7 Mo2 C10 C6 -37.3(3) . . . . ?
C9 Mo2 C10 C6 -118.6(5) . . . . ?
S5 Mo2 C10 C6 -50.5(4) . . . . ?
S6 Mo2 C10 C6 -157.4(3) . . . . ?
S2 Mo2 C10 C6 119.3(3) . . . . ?
S4 Mo2 C10 C6 48.2(3) . . . . ?
C8 Mo2 C10 C9 38.8(3) . . . . ?
C7 Mo2 C10 C9 81.3(4) . . . . ?
S5 Mo2 C10 C9 68.2(4) . . . . ?
S6 Mo2 C10 C9 -38.8(3) . . . . ?
C6 Mo2 C10 C9 118.6(5) . . . . ?
S2 Mo2 C10 C9 -122.1(3) . . . . ?
S4 Mo2 C10 C9 166.8(3) . . . . ?
Mo1 S1 C11 C12 12.6(4) . . . . ?
Mo1 S1 C11 C15 -167.2(3) . . . . ?
C15 C11 C12 C13 -2.5(7) . . . . ?
S1 C11 C12 C13 177.8(3) . . . . ?
C15 C11 C12 S2 175.9(4) . . . . ?
S1 C11 C12 S2 -3.9(6) . . . . ?
Mo1 S2 C12 C11 -6.9(4) . . . . ?
Mo2 S2 C12 C11 95.9(4) . . . . ?
Mo1 S2 C12 C13 171.5(3) . . . . ?
Mo2 S2 C12 C13 -85.7(3) . . . . ?
C14 O4 C13 O3 3.0(8) . . . . ?
C14 O4 C13 C12 -176.5(4) . . . . ?
C11 C12 C13 O3 -8.4(8) . . . . ?
S2 C12 C13 O3 173.3(4) . . . . ?
C11 C12 C13 O4 171.0(4) . . . . ?
S2 C12 C13 O4 -7.3(5) . . . . ?
C16 O1 C15 O2 4.9(9) . . . . ?
C16 O1 C15 C11 -179.1(6) . . . . ?
C12 C11 C15 O2 -83.0(7) . . . . ?
S1 C11 C15 O2 96.8(5) . . . . ?
C12 C11 C15 O1 101.0(6) . . . . ?
S1 C11 C15 O1 -79.2(5) . . . . ?
C18 O6 C17 O5 -8.7(8) . . . . ?
C18 O6 C17 C27 172.1(5) . . . . ?
C20 O7 C19 O8 -2.2(7) . . . . ?
C20 O7 C19 C28 179.0(4) . . . . ?
C22 O10 C21 O9 -3.0(9) . . . . ?
C22 O10 C21 C25 172.8(6) . . . . ?
C24 O11 C23 O12 -5.7(8) . . . . ?
C24 O11 C23 C26 175.4(4) . . . . ?
O9 C21 C25 C26 175.3(6) . . . . ?
O10 C21 C25 C26 -0.4(8) . . . . ?
O9 C21 C25 S4 -1.1(8) . . . . ?
O10 C21 C25 S4 -176.8(4) . . . . ?
Mo1 S4 C25 C26 4.9(4) . . . . ?
Mo2 S4 C25 C26 -98.2(4) . . . . ?
Mo1 S4 C25 C21 -178.3(3) . . . . ?
Mo2 S4 C25 C21 78.6(4) . . . . ?
C21 C25 C26 C23 6.1(8) . . . . ?
S4 C25 C26 C23 -177.6(4) . . . . ?
C21 C25 C26 S3 -171.8(4) . . . . ?
S4 C25 C26 S3 4.5(6) . . . . ?
O12 C23 C26 C25 89.0(7) . . . . ?
O11 C23 C26 C25 -92.0(6) . . . . ?
O12 C23 C26 S3 -92.9(6) . . . . ?
O11 C23 C26 S3 86.0(4) . . . . ?
Mo1 S3 C26 C25 -11.4(4) . . . . ?
Mo1 S3 C26 C23 170.5(3) . . . . ?
O5 C17 C27 C28 95.7(7) . . . . ?
O6 C17 C27 C28 -85.0(6) . . . . ?
O5 C17 C27 S6 -82.7(6) . . . . ?
O6 C17 C27 S6 96.5(4) . . . . ?
Mo2 S6 C27 C28 19.9(4) . . . . ?
Mo2 S6 C27 C17 -161.6(3) . . . . ?
C17 C27 C28 C19 -5.8(7) . . . . ?
S6 C27 C28 C19 172.6(3) . . . . ?
C17 C27 C28 S5 178.0(3) . . . . ?
S6 C27 C28 S5 -3.6(5) . . . . ?
O8 C19 C28 C27 15.2(7) . . . . ?
O7 C19 C28 C27 -166.0(4) . . . . ?
O8 C19 C28 S5 -168.7(4) . . . . ?
O7 C19 C28 S5 10.1(5) . . . . ?
Mo2 S5 C28 C27 -15.0(4) . . . . ?
Mo2 S5 C28 C19 168.8(3) . . . . ?
